data_4343578
loop_
_publ_author_name
'Henne, F. D.'
'Dickschat, A. T.'
'Hennersdorf, F.'
'Feldmann, K.-O.'
'Weigand, J. J.'

_publ_section_title
;
 Synthesis of Selected Cationic Pnictanes [LnPnX3-n](n+) (L =
 Imidazolium-2-yl; Pn = P, As; n = 1-3) and Replacement Reactions with
 Pseudohalogens.
;
_journal_issue 14
_journal_name_full 'Inorganic chemistry'
_journal_page_first 6849
_journal_page_last 6861
_journal_paper_doi 10.1021/acs.inorgchem.5b00765
_journal_volume 54
_journal_year 2015
_chemical_formula_moiety 'C10 H21 N2 Si, C F3 O3 S'
_chemical_formula_sum 'C11 H21 F3 N2 O3 S Si'
_chemical_formula_weight 346.45
_space_group_IT_number 2
_symmetry_cell_setting triclinic
_symmetry_space_group_name_Hall '-P 1'
_symmetry_space_group_name_H-M 'P -1'
_atom_sites_solution_hydrogens geom
_atom_sites_solution_primary direct
_atom_sites_solution_secondary difmap
_audit_creation_date 2015-01-02
_audit_creation_method
;
Olex2 1.2
(compiled 2014.12.26 svn.r3119 for OlexSys, GUI svn.r4975)
;
_cell_angle_alpha 92.509(4)
_cell_angle_beta 98.606(4)
_cell_angle_gamma 94.336(4)
_cell_formula_units_Z 2
_cell_length_a 7.4799(18)
_cell_length_b 8.590(2)
_cell_length_c 12.967(3)
_cell_measurement_reflns_used 900
_cell_measurement_temperature 153(1)
_cell_measurement_theta_max 22.5
_cell_measurement_theta_min 1
_cell_volume 820.1(3)
_computing_cell_refinement 'APEX2(Bruker AXS, 2007)'
_computing_data_collection 'APEX2(Bruker AXS, 2007)'
_computing_data_reduction 'SAINT,SADABS (Bruker AXS, 2007 )'
_computing_molecular_graphics
;
ORTEP3,L.J. Farrugia, J. Appl. Cryst. (1997) 30, 565
;
_computing_structure_refinement
;
SHELXL-97, G. M. Sheldrick, Acta Cryst. (2008) A64, 112-122
;
_computing_structure_solution
;
SHELXS-97 , G. M. Sheldrick, Acta Cryst. (2008) A64, 112-122
;
_diffrn_ambient_temperature 153(1)
_diffrn_detector_area_resol_mean 80
_diffrn_measured_fraction_theta_full 0.998
_diffrn_measured_fraction_theta_max 0.998
_diffrn_measurement_device_type 'CCD area detector'
_diffrn_measurement_method 'Omega and Phi scans'
_diffrn_radiation_monochromator graphite
_diffrn_radiation_source 'rotating anode'
_diffrn_radiation_type MoK\a
_diffrn_radiation_wavelength 0.71073
_diffrn_reflns_av_R_equivalents 0.0335
_diffrn_reflns_av_sigmaI/netI 0.0498
_diffrn_reflns_limit_h_max 9
_diffrn_reflns_limit_h_min -9
_diffrn_reflns_limit_k_max 11
_diffrn_reflns_limit_k_min -11
_diffrn_reflns_limit_l_max 17
_diffrn_reflns_limit_l_min -17
_diffrn_reflns_number 8282
_diffrn_reflns_theta_full 27.88
_diffrn_reflns_theta_max 27.88
_diffrn_reflns_theta_min 1.59
_exptl_absorpt_coefficient_mu 0.310
_exptl_absorpt_correction_T_max 0.9938
_exptl_absorpt_correction_T_min 0.9405
_exptl_absorpt_correction_type multi-scan
_exptl_absorpt_process_details
; 
 Corrections were done with the SADABS program, utilizing the none merged
 raw data obtained from the integration process. Integration and final cell
 refinement were done with SAINT.

 SADABS reports ratio of Tmin/Tmax =  0.686250 

;
_exptl_crystal_colour colourless
_exptl_crystal_density_diffrn 1.403
_exptl_crystal_density_method 'not measured'
_exptl_crystal_description stick
_exptl_crystal_F_000 364
_exptl_crystal_size_max 0.20
_exptl_crystal_size_mid 0.02
_exptl_crystal_size_min 0.02
_refine_diff_density_max 0.542
_refine_diff_density_min -0.524
_refine_diff_density_rms 0.063
_refine_ls_extinction_method none
_refine_ls_goodness_of_fit_ref 1.007
_refine_ls_hydrogen_treatment noref
_refine_ls_matrix_type full
_refine_ls_number_parameters 197
_refine_ls_number_reflns 3909
_refine_ls_number_restraints 0
_refine_ls_restrained_S_all 1.007
_refine_ls_R_factor_all 0.0680
_refine_ls_R_factor_gt 0.0453
_refine_ls_shift/su_max 0.000
_refine_ls_shift/su_mean 0.000
_refine_ls_structure_factor_coef Fsqd
_refine_ls_weighting_details 'calc w=1/[\s^2^(Fo^2^)+(0.0581P)^2^+0.3636P] where P=(Fo^2^+2Fc^2^)/3'
_refine_ls_weighting_scheme calc
_refine_ls_wR_factor_gt 0.1084
_refine_ls_wR_factor_ref 0.1200
_reflns_number_gt 2902
_reflns_number_total 3909
_reflns_threshold_expression >2sigma(I)
_cod_data_source_file ic5b00765_si_006.cif
_cod_data_source_block
;
;
_cod_depositor_comments 'Adding full bibliography for 4343576--4343580.cif.'
_cod_database_code 4343578

loop_
_symmetry_equiv_pos_as_xyz
'x, y, z'
'-x, -y, -z'

loop_
_atom_site_label
_atom_site_type_symbol
_atom_site_fract_x
_atom_site_fract_y
_atom_site_fract_z
_atom_site_U_iso_or_equiv
_atom_site_adp_type
_atom_site_occupancy
_atom_site_symmetry_multiplicity
_atom_site_calc_flag
_atom_site_refinement_flags
C1 C 0.1940(3) 0.4171(2) 0.80735(16) 0.0217(4) Uani 1 1 d .
C2 C 0.2153(3) 0.6119(2) 0.93192(16) 0.0239(4) Uani 1 1 d .
C3 C 0.2441(3) 0.4773(2) 0.98079(16) 0.0240(4) Uani 1 1 d .
C4 C 0.1509(3) 0.6894(2) 0.74739(18) 0.0294(5) Uani 1 1 d .
H4A H 0.1391 0.6383 0.6774 0.044 Uiso 1 1 calc R
H4B H 0.2526 0.7703 0.7570 0.044 Uiso 1 1 calc R
H4C H 0.0387 0.7375 0.7553 0.044 Uiso 1 1 calc R
C5 C 0.2554(3) 0.1935(2) 0.92318(18) 0.0321(5) Uani 1 1 d .
H5A H 0.1435 0.1292 0.8948 0.048 Uiso 1 1 calc R
H5B H 0.2828 0.1822 0.9986 0.048 Uiso 1 1 calc R
H5C H 0.3557 0.1591 0.8895 0.048 Uiso 1 1 calc R
C6 C 0.2124(3) 0.7752(3) 0.97539(19) 0.0323(5) Uani 1 1 d .
H6A H 0.2258 0.7759 1.0518 0.048 Uiso 1 1 calc R
H6B H 0.0969 0.8161 0.9480 0.048 Uiso 1 1 calc R
H6C H 0.3127 0.8410 0.9550 0.048 Uiso 1 1 calc R
C7 C 0.2855(3) 0.4524(3) 1.09467(17) 0.0319(5) Uani 1 1 d .
H7A H 0.2829 0.5514 1.1347 0.048 Uiso 1 1 calc R
H7B H 0.4062 0.4141 1.1103 0.048 Uiso 1 1 calc R
H7C H 0.1946 0.3752 1.1138 0.048 Uiso 1 1 calc R
C8 C 0.1739(3) 0.1013(3) 0.67679(19) 0.0309(5) Uani 1 1 d .
H8A H 0.1547 0.0528 0.6058 0.046 Uiso 1 1 calc R
H8B H 0.0792 0.0590 0.7149 0.046 Uiso 1 1 calc R
H8C H 0.2931 0.0788 0.7129 0.046 Uiso 1 1 calc R
C9 C 0.3552(4) 0.3998(3) 0.60891(19) 0.0361(6) Uani 1 1 d .
H9A H 0.4703 0.3714 0.6472 0.054 Uiso 1 1 calc R
H9B H 0.3544 0.5139 0.6107 0.054 Uiso 1 1 calc R
H9C H 0.3418 0.3587 0.5362 0.054 Uiso 1 1 calc R
C10 C -0.0645(3) 0.3536(3) 0.6029(2) 0.0373(6) Uani 1 1 d .
H10A H -0.0861 0.3003 0.5332 0.056 Uiso 1 1 calc R
H10B H -0.0705 0.4664 0.5962 0.056 Uiso 1 1 calc R
H10C H -0.1571 0.3143 0.6434 0.056 Uiso 1 1 calc R
C11 C 0.3513(3) 0.1318(3) 0.34368(18) 0.0330(5) Uani 1 1 d .
N1 N 0.1845(2) 0.5729(2) 0.82608(14) 0.0231(4) Uani 1 1 d .
N2 N 0.2315(2) 0.3588(2) 0.90297(13) 0.0231(4) Uani 1 1 d .
O1 O 0.1415(2) 0.05792(19) 0.17018(12) 0.0333(4) Uani 1 1 d .
O2 O 0.3364(3) -0.1362(2) 0.24393(14) 0.0433(5) Uani 1 1 d .
O3 O 0.4657(2) 0.0910(2) 0.16817(13) 0.0348(4) Uani 1 1 d .
F1 F 0.5158(2) 0.1238(2) 0.39737(12) 0.0515(4) Uani 1 1 d .
F2 F 0.3295(2) 0.28335(18) 0.33103(13) 0.0537(4) Uani 1 1 d .
F3 F 0.2310(2) 0.0812(2) 0.40262(12) 0.0591(5) Uani 1 1 d .
Si1 Si 0.16427(8) 0.31535(7) 0.67073(5) 0.02409(16) Uani 1 1 d .
S1 S 0.32026(7) 0.02282(6) 0.21725(4) 0.02586(15) Uani 1 1 d .

loop_
_atom_site_aniso_label
_atom_site_aniso_U_11
_atom_site_aniso_U_22
_atom_site_aniso_U_33
_atom_site_aniso_U_23
_atom_site_aniso_U_13
_atom_site_aniso_U_12
C1 0.0215(10) 0.0213(10) 0.0239(10) 0.0036(8) 0.0064(8) 0.0048(8)
C2 0.0216(10) 0.0241(10) 0.0268(10) 0.0006(8) 0.0053(8) 0.0031(8)
C3 0.0206(10) 0.0277(11) 0.0249(10) -0.0001(8) 0.0062(8) 0.0039(8)
C4 0.0365(13) 0.0231(10) 0.0303(11) 0.0064(9) 0.0065(10) 0.0077(9)
C5 0.0448(14) 0.0236(11) 0.0298(11) 0.0074(9) 0.0073(10) 0.0095(10)
C6 0.0378(13) 0.0265(11) 0.0330(12) -0.0025(9) 0.0056(10) 0.0067(10)
C7 0.0345(13) 0.0371(13) 0.0249(11) 0.0037(9) 0.0055(9) 0.0053(10)
C8 0.0341(13) 0.0247(11) 0.0340(12) -0.0002(9) 0.0061(10) 0.0030(9)
C9 0.0402(14) 0.0352(13) 0.0348(12) -0.0013(10) 0.0147(11) -0.0006(11)
C10 0.0351(14) 0.0359(13) 0.0387(13) 0.0069(10) -0.0017(11) 0.0019(11)
C11 0.0307(13) 0.0397(13) 0.0286(11) -0.0024(10) 0.0062(10) 0.0022(10)
N1 0.0245(9) 0.0209(8) 0.0255(9) 0.0028(7) 0.0068(7) 0.0051(7)
N2 0.0243(9) 0.0219(9) 0.0244(9) 0.0033(7) 0.0060(7) 0.0050(7)
O1 0.0256(9) 0.0420(9) 0.0323(8) -0.0010(7) 0.0028(7) 0.0072(7)
O2 0.0636(13) 0.0283(9) 0.0375(9) 0.0043(7) 0.0039(9) 0.0070(8)
O3 0.0286(9) 0.0470(10) 0.0321(9) 0.0050(7) 0.0131(7) 0.0057(7)
F1 0.0375(9) 0.0766(12) 0.0371(8) -0.0121(8) -0.0045(7) 0.0120(8)
F2 0.0670(11) 0.0388(9) 0.0526(10) -0.0150(7) 0.0033(8) 0.0095(8)
F3 0.0551(11) 0.0876(13) 0.0346(8) -0.0128(8) 0.0232(8) -0.0175(9)
Si1 0.0262(3) 0.0235(3) 0.0233(3) 0.0015(2) 0.0056(2) 0.0031(2)
S1 0.0275(3) 0.0271(3) 0.0236(3) 0.0009(2) 0.0049(2) 0.0047(2)

loop_
_atom_type_symbol
_atom_type_description
_atom_type_scat_dispersion_real
_atom_type_scat_dispersion_imag
_atom_type_scat_source
C C 0.0033 0.0016 'International Tables Vol C Tables 4.2.6.8 and 6.1.1.4'
H H 0.0000 0.0000 'International Tables Vol C Tables 4.2.6.8 and 6.1.1.4'
N N 0.0061 0.0033 'International Tables Vol C Tables 4.2.6.8 and 6.1.1.4'
O O 0.0106 0.0060 'International Tables Vol C Tables 4.2.6.8 and 6.1.1.4'
F F 0.0171 0.0103 'International Tables Vol C Tables 4.2.6.8 and 6.1.1.4'
Si Si 0.0817 0.0704 'International Tables Vol C Tables 4.2.6.8 and 6.1.1.4'
S S 0.1246 0.1234 'International Tables Vol C Tables 4.2.6.8 and 6.1.1.4'

loop_
_geom_angle_atom_site_label_1
_geom_angle_atom_site_label_2
_geom_angle_atom_site_label_3
_geom_angle
N2 C1 N1 105.24(17)
N2 C1 Si1 130.50(15)
N1 C1 Si1 124.25(15)
C3 C2 N1 106.77(18)
C3 C2 C6 130.7(2)
N1 C2 C6 122.56(19)
C2 C3 N2 106.74(18)
C2 C3 C7 129.4(2)
N2 C3 C7 123.87(19)
N1 C4 H4A 109.5
N1 C4 H4B 109.5
H4A C4 H4B 109.5
N1 C4 H4C 109.5
H4A C4 H4C 109.5
H4B C4 H4C 109.5
N2 C5 H5A 109.5
N2 C5 H5B 109.5
H5A C5 H5B 109.5
N2 C5 H5C 109.5
H5A C5 H5C 109.5
H5B C5 H5C 109.5
C2 C6 H6A 109.5
C2 C6 H6B 109.5
H6A C6 H6B 109.5
C2 C6 H6C 109.5
H6A C6 H6C 109.5
H6B C6 H6C 109.5
C3 C7 H7A 109.5
C3 C7 H7B 109.5
H7A C7 H7B 109.5
C3 C7 H7C 109.5
H7A C7 H7C 109.5
H7B C7 H7C 109.5
Si1 C8 H8A 109.5
Si1 C8 H8B 109.5
H8A C8 H8B 109.5
Si1 C8 H8C 109.5
H8A C8 H8C 109.5
H8B C8 H8C 109.5
Si1 C9 H9A 109.5
Si1 C9 H9B 109.5
H9A C9 H9B 109.5
Si1 C9 H9C 109.5
H9A C9 H9C 109.5
H9B C9 H9C 109.5
Si1 C10 H10A 109.5
Si1 C10 H10B 109.5
H10A C10 H10B 109.5
Si1 C10 H10C 109.5
H10A C10 H10C 109.5
H10B C10 H10C 109.5
F3 C11 F1 107.9(2)
F3 C11 F2 106.7(2)
F1 C11 F2 107.0(2)
F3 C11 S1 111.89(16)
F1 C11 S1 112.48(16)
F2 C11 S1 110.58(16)
C1 N1 C2 110.84(17)
C1 N1 C4 126.53(18)
C2 N1 C4 122.62(18)
C1 N2 C3 110.41(17)
C1 N2 C5 125.52(17)
C3 N2 C5 124.07(18)
C8 Si1 C9 110.00(11)
C8 Si1 C10 108.25(11)
C9 Si1 C10 114.23(12)
C8 Si1 C1 111.67(10)
C9 Si1 C1 105.54(10)
C10 Si1 C1 107.17(11)
O2 S1 O3 115.05(11)
O2 S1 O1 115.34(11)
O3 S1 O1 114.41(10)
O2 S1 C11 103.82(11)
O3 S1 C11 102.96(11)
O1 S1 C11 102.86(10)

loop_
_geom_bond_atom_site_label_1
_geom_bond_atom_site_label_2
_geom_bond_distance
C1 N2 1.356(3)
C1 N1 1.358(3)
C1 Si1 1.916(2)
C2 C3 1.358(3)
C2 N1 1.379(3)
C2 C6 1.492(3)
C3 N2 1.389(3)
C3 C7 1.491(3)
C4 N1 1.469(3)
C4 H4A 0.9800
C4 H4B 0.9800
C4 H4C 0.9800
C5 N2 1.475(3)
C5 H5A 0.9800
C5 H5B 0.9800
C5 H5C 0.9800
C6 H6A 0.9800
C6 H6B 0.9800
C6 H6C 0.9800
C7 H7A 0.9800
C7 H7B 0.9800
C7 H7C 0.9800
C8 Si1 1.850(2)
C8 H8A 0.9800
C8 H8B 0.9800
C8 H8C 0.9800
C9 Si1 1.856(2)
C9 H9A 0.9800
C9 H9B 0.9800
C9 H9C 0.9800
C10 Si1 1.863(3)
C10 H10A 0.9800
C10 H10B 0.9800
C10 H10C 0.9800
C11 F3 1.326(3)
C11 F1 1.328(3)
C11 F2 1.338(3)
C11 S1 1.827(2)
O1 S1 1.4438(17)
O2 S1 1.4330(18)
O3 S1 1.4405(17)

loop_
_geom_torsion_atom_site_label_1
_geom_torsion_atom_site_label_2
_geom_torsion_atom_site_label_3
_geom_torsion_atom_site_label_4
_geom_torsion
N1 C2 C3 N2 0.4(2)
C6 C2 C3 N2 179.9(2)
N1 C2 C3 C7 179.3(2)
C6 C2 C3 C7 -1.2(4)
N2 C1 N1 C2 -0.1(2)
Si1 C1 N1 C2 -178.71(15)
N2 C1 N1 C4 178.51(19)
Si1 C1 N1 C4 -0.1(3)
C3 C2 N1 C1 -0.2(2)
C6 C2 N1 C1 -179.8(2)
C3 C2 N1 C4 -178.90(19)
C6 C2 N1 C4 1.6(3)
N1 C1 N2 C3 0.4(2)
Si1 C1 N2 C3 178.88(16)
N1 C1 N2 C5 -179.80(19)
Si1 C1 N2 C5 -1.3(3)
C2 C3 N2 C1 -0.5(2)
C7 C3 N2 C1 -179.5(2)
C2 C3 N2 C5 179.6(2)
C7 C3 N2 C5 0.7(3)
N2 C1 Si1 C8 4.9(2)
N1 C1 Si1 C8 -176.91(17)
N2 C1 Si1 C9 -114.6(2)
N1 C1 Si1 C9 63.6(2)
N2 C1 Si1 C10 123.2(2)
N1 C1 Si1 C10 -58.5(2)
F3 C11 S1 O2 -57.7(2)
F1 C11 S1 O2 63.9(2)
F2 C11 S1 O2 -176.53(17)
F3 C11 S1 O3 -177.99(17)
F1 C11 S1 O3 -56.3(2)
F2 C11 S1 O3 63.20(19)
F3 C11 S1 O1 62.8(2)
F1 C11 S1 O1 -175.52(17)
F2 C11 S1 O1 -55.98(19)
